data_4308574
loop_
_publ_author_name
'Zheng He'
'En-Qing Gao'
'Zhe-Ming Wang'
'Chun-Hua Yan'
'Mohamedally Kurmoo'

_publ_contact_author_address
;
State Key Lab of Rare Earth Materials Chemistry and Applications & 
PKU-HKU Joint Lab on Rare Earth Materials and Bioinorganic Chemistry, 
College of Chemistry and Molecular Engineering, 
Peking University, 
Beijing 100871, 
China
;
_publ_contact_author_email chyan@chem.pku.edu.cn
_publ_contact_author_fax 86-(10)-62754179
_publ_contact_author_name 'Prof. Chun-Hua Yan'
_publ_contact_author_phone 86-(10)-62754179
_publ_section_title
;
Coordination Polymers Based on Inorganic Lanthanide(III) Sulfate Skeletons
and an Organic Isonicotinate N-oxide Connector: Segregation into Three
Structural Types by the Lanthanide Contraction Effect
;
_journal_name_full 'Inorganic Chemistry'
_journal_page_first 862
_journal_page_last 874
_journal_paper_doi 10.1021/ic0487575
_journal_volume 44
_journal_year 2005
_chemical_formula_sum 'C6 H6 Dy N O8 S'
_chemical_formula_weight 414.68
_chemical_name_systematic
; 
 ? 
;
_space_group_IT_number 14
_symmetry_cell_setting monoclinic
_symmetry_space_group_name_Hall '-P 2ybc'
_symmetry_space_group_name_H-M 'P 1 21/c 1'
_atom_sites_solution_hydrogens geom
_atom_sites_solution_primary direct
_atom_sites_solution_secondary difmap
_audit_creation_method SHELXL-97
_cell_angle_alpha 90.00
_cell_angle_beta 100.4356(13)
_cell_angle_gamma 90.00
_cell_formula_units_Z 4
_cell_length_a 9.3243(2)
_cell_length_b 14.7539(4)
_cell_length_c 7.6322(4)
_cell_measurement_reflns_used 17224
_cell_measurement_temperature 293(2)
_cell_measurement_theta_max 27.485
_cell_measurement_theta_min 3.395
_cell_volume 1032.59(6)
_computing_cell_refinement 'HKL Scalepack (Otwinowski & Minor, 1997)'
_computing_data_collection 'KappaCCD (Nonius B. V., 1998)'
_computing_data_reduction 'HKL Denzo (Otwinowski & Minor, 1997) & maXus (Mackay et al., 1998)'
_computing_molecular_graphics 'Bruker SHELXTL V5.1 (Sheldrick, 1998)'
_computing_publication_material 'SHELXL-97 (Sheldrick, 1997)'
_computing_structure_refinement 'SHELXL-97 (Sheldrick, 1997)'
_computing_structure_solution 'SHELXS-97 (Sheldrick, 1997)'
_diffrn_ambient_temperature 293(2)
_diffrn_detector_area_resol_mean 0.76
_diffrn_measured_fraction_theta_full 0.997
_diffrn_measured_fraction_theta_max 0.997
_diffrn_measurement_device_type 'NONIUS KappaCCD Diffractometer'
_diffrn_measurement_method CCD
_diffrn_radiation_monochromator graphite
_diffrn_radiation_source 'fine-focus sealed tube'
_diffrn_radiation_type MoK\a
_diffrn_radiation_wavelength 0.71073
_diffrn_reflns_av_R_equivalents 0.0953
_diffrn_reflns_av_sigmaI/netI 0.0642
_diffrn_reflns_limit_h_max 12
_diffrn_reflns_limit_h_min -12
_diffrn_reflns_limit_k_max 18
_diffrn_reflns_limit_k_min -19
_diffrn_reflns_limit_l_max 9
_diffrn_reflns_limit_l_min -9
_diffrn_reflns_number 19944
_diffrn_reflns_theta_full 27.50
_diffrn_reflns_theta_max 27.50
_diffrn_reflns_theta_min 3.87
_diffrn_standards_decay_% 0
_exptl_absorpt_coefficient_mu 7.470
_exptl_absorpt_correction_T_max 0.555
_exptl_absorpt_correction_T_min 0.443
_exptl_absorpt_correction_type empirical
_exptl_absorpt_process_details '(Blessing, 1995, 1997)'
_exptl_crystal_colour colorless
_exptl_crystal_density_diffrn 2.667
_exptl_crystal_density_method 'not measured'
_exptl_crystal_description block
_exptl_crystal_F_000 780
_exptl_crystal_size_max 0.12
_exptl_crystal_size_mid 0.10
_exptl_crystal_size_min 0.08
_refine_diff_density_max 1.675
_refine_diff_density_min -1.040
_refine_diff_density_rms 0.199
_refine_ls_extinction_coef 0.0026(2)
_refine_ls_extinction_expression Fc^*^=kFc[1+0.001xFc^2^\l^3^/sin(2\q)]^-1/4^
_refine_ls_extinction_method SHELXL
_refine_ls_goodness_of_fit_ref 0.929
_refine_ls_hydrogen_treatment mixed
_refine_ls_matrix_type full
_refine_ls_number_parameters 163
_refine_ls_number_reflns 2358
_refine_ls_number_restraints 0
_refine_ls_restrained_S_all 0.929
_refine_ls_R_factor_all 0.0545
_refine_ls_R_factor_gt 0.0284
_refine_ls_shift/su_max 0.000
_refine_ls_shift/su_mean 0.000
_refine_ls_structure_factor_coef Fsqd
_refine_ls_weighting_details 'calc w=1/[\s^2^(Fo^2^)+(0.0206P)^2^+0.0000P] where P=(Fo^2^+2Fc^2^)/3'
_refine_ls_weighting_scheme calc
_refine_ls_wR_factor_gt 0.0482
_refine_ls_wR_factor_ref 0.0518
_reflns_number_gt 1686
_reflns_number_total 2358
_reflns_threshold_expression >2sigma(I)
_cod_data_source_file ic0487575si20040906_123354_10.cif
_cod_data_source_block 9
_cod_database_code 4308574

loop_
_symmetry_equiv_pos_as_xyz
'x, y, z'
'-x, y+1/2, -z+1/2'
'-x, -y, -z'
'x, -y-1/2, z-1/2'

loop_
_atom_site_label
_atom_site_type_symbol
_atom_site_fract_x
_atom_site_fract_y
_atom_site_fract_z
_atom_site_U_iso_or_equiv
_atom_site_adp_type
_atom_site_occupancy
_atom_site_symmetry_multiplicity
_atom_site_calc_flag
_atom_site_refinement_flags
_atom_site_disorder_assembly
_atom_site_disorder_group
Dy1 Dy 0.27601(2) 0.042361(13) 0.13491(3) 0.02120(10) Uani 1 1 d . . .
C4 C -0.0322(6) 0.3950(3) 0.0949(6) 0.0286(12) Uani 1 1 d . . .
H1A H 0.0396 0.4379 0.1336 0.034 Uiso 1 1 calc R . .
C5 C 0.0066(6) 0.3068(3) 0.0716(6) 0.0284(12) Uani 1 1 d . . .
H2A H 0.1043 0.2900 0.0959 0.034 Uiso 1 1 calc R . .
C1 C -0.0990(5) 0.2432(3) 0.0123(6) 0.0221(11) Uani 1 1 d . . .
C2 C -0.2439(6) 0.2716(3) -0.0283(7) 0.0337(13) Uani 1 1 d . . .
H4A H -0.3171 0.2304 -0.0721 0.040 Uiso 1 1 calc R . .
C3 C -0.2777(6) 0.3599(3) -0.0037(7) 0.0331(13) Uani 1 1 d . . .
H5A H -0.3741 0.3789 -0.0327 0.040 Uiso 1 1 calc R . .
C6 C -0.0588(6) 0.1441(3) 0.0002(6) 0.0243(11) Uani 1 1 d . . .
N1 N -0.1730(4) 0.4198(2) 0.0623(5) 0.0257(9) Uani 1 1 d . . .
O1 O 0.0729(4) 0.1243(2) 0.0490(5) 0.0353(9) Uani 1 1 d . . .
O2 O -0.1585(4) 0.0903(2) -0.0586(5) 0.0320(8) Uani 1 1 d . . .
O3 O -0.2094(4) 0.5040(2) 0.0997(4) 0.0299(8) Uani 1 1 d . . .
O4 O 0.4394(4) 0.1308(2) -0.0001(4) 0.0304(8) Uani 1 1 d . . .
O5 O 0.2807(4) 0.0302(2) -0.1752(4) 0.0288(8) Uani 1 1 d . . .
O6 O 0.5254(4) 0.0454(2) -0.2330(5) 0.0346(8) Uani 1 1 d . . .
O7 O 0.3590(4) 0.1676(2) -0.3108(4) 0.0302(8) Uani 1 1 d . . .
O8 O 0.3533(4) 0.1601(2) 0.3320(5) 0.0334(9) Uani 1 1 d . . .
S1 S 0.40131(13) 0.09417(7) -0.18347(16) 0.0232(3) Uani 1 1 d . . .
H8A H 0.353(7) 0.224(5) 0.294(8) 0.09(2) Uiso 1 1 d . . .
H8B H 0.332(8) 0.162(4) 0.423(9) 0.06(2) Uiso 1 1 d . . .

loop_
_atom_site_aniso_label
_atom_site_aniso_U_11
_atom_site_aniso_U_22
_atom_site_aniso_U_33
_atom_site_aniso_U_23
_atom_site_aniso_U_13
_atom_site_aniso_U_12
Dy1 0.02027(14) 0.01795(13) 0.02541(14) 0.00006(11) 0.00424(9) -0.00010(11)
C4 0.024(3) 0.025(3) 0.036(3) -0.002(2) 0.004(2) -0.002(2)
C5 0.021(3) 0.026(3) 0.037(3) -0.004(2) 0.004(2) -0.005(2)
C1 0.022(3) 0.017(2) 0.027(3) -0.001(2) 0.003(2) 0.002(2)
C2 0.020(3) 0.026(3) 0.051(4) -0.011(2) -0.002(3) -0.002(2)
C3 0.017(3) 0.027(3) 0.055(4) -0.006(2) 0.004(3) 0.002(2)
C6 0.035(3) 0.018(3) 0.022(3) -0.001(2) 0.010(2) -0.001(2)
N1 0.028(3) 0.0183(19) 0.031(2) 0.0012(17) 0.008(2) 0.0014(18)
O1 0.025(2) 0.0291(19) 0.050(2) -0.0035(17) 0.0022(18) 0.0090(16)
O2 0.037(2) 0.0194(17) 0.041(2) -0.0043(15) 0.0098(18) -0.0026(17)
O3 0.036(2) 0.0159(16) 0.040(2) -0.0032(15) 0.0116(18) 0.0076(16)
O4 0.036(2) 0.0340(19) 0.0209(18) -0.0017(15) 0.0046(16) -0.0128(16)
O5 0.026(2) 0.0316(19) 0.0295(19) -0.0020(14) 0.0063(15) -0.0056(15)
O6 0.032(2) 0.036(2) 0.039(2) 0.0080(17) 0.0149(17) 0.0144(17)
O7 0.040(2) 0.0237(18) 0.027(2) 0.0064(14) 0.0049(17) 0.0090(16)
O8 0.050(3) 0.026(2) 0.026(2) -0.0012(16) 0.010(2) -0.0098(17)
S1 0.0217(7) 0.0227(6) 0.0252(7) 0.0043(5) 0.0039(5) 0.0031(5)

loop_
_atom_type_symbol
_atom_type_description
_atom_type_scat_dispersion_real
_atom_type_scat_dispersion_imag
_atom_type_scat_source
C C 0.0033 0.0016 'International Tables Vol C Tables 4.2.6.8 and 6.1.1.4'
H H 0.0000 0.0000 'International Tables Vol C Tables 4.2.6.8 and 6.1.1.4'
N N 0.0061 0.0033 'International Tables Vol C Tables 4.2.6.8 and 6.1.1.4'
O O 0.0106 0.0060 'International Tables Vol C Tables 4.2.6.8 and 6.1.1.4'
Dy Dy -0.1892 4.4098 'International Tables Vol C Tables 4.2.6.8 and 6.1.1.4'
S S 0.1246 0.1234 'International Tables Vol C Tables 4.2.6.8 and 6.1.1.4'

loop_
_geom_angle_atom_site_label_1
_geom_angle_atom_site_label_2
_geom_angle_atom_site_label_3
_geom_angle
_geom_angle_site_symmetry_1
_geom_angle_site_symmetry_3
_geom_angle_publ_flag
O1 Dy1 O2 92.71(12) . 3 ?
O1 Dy1 O6 176.57(12) . 3_655 ?
O2 Dy1 O6 85.42(12) 3 3_655 ?
O1 Dy1 O3 92.40(12) . 2_545 ?
O2 Dy1 O3 79.53(12) 3 2_545 ?
O6 Dy1 O3 84.44(12) 3_655 2_545 ?
O1 Dy1 O8 86.14(13) . . ?
O2 Dy1 O8 152.86(14) 3 . ?
O6 Dy1 O8 94.22(13) 3_655 . ?
O3 Dy1 O8 73.44(13) 2_545 . ?
O1 Dy1 O4 98.67(12) . . ?
O2 Dy1 O4 132.87(11) 3 . ?
O6 Dy1 O4 84.69(12) 3_655 . ?
O3 Dy1 O4 144.58(11) 2_545 . ?
O8 Dy1 O4 73.88(12) . . ?
O1 Dy1 O5 85.23(12) . . ?
O2 Dy1 O5 76.97(11) 3 . ?
O6 Dy1 O5 97.12(12) 3_655 . ?
O3 Dy1 O5 156.23(11) 2_545 . ?
O8 Dy1 O5 129.79(13) . . ?
O4 Dy1 O5 58.84(10) . . ?
O1 Dy1 S1 93.35(9) . . ?
O2 Dy1 S1 104.75(9) 3 . ?
O6 Dy1 S1 89.90(9) 3_655 . ?
O3 Dy1 S1 172.65(9) 2_545 . ?
O8 Dy1 S1 102.39(11) . . ?
O4 Dy1 S1 29.48(7) . . ?
O5 Dy1 S1 29.40(8) . . ?
N1 C4 C5 120.5(4) . . ?
C4 C5 C1 120.0(5) . . ?
C5 C1 C2 118.4(4) . . ?
C5 C1 C6 120.5(4) . . ?
C2 C1 C6 121.1(4) . . ?
C3 C2 C1 119.7(5) . . ?
N1 C3 C2 120.7(5) . . ?
O2 C6 O1 126.1(4) . . ?
O2 C6 C1 117.4(4) . . ?
O1 C6 C1 116.5(4) . . ?
O3 N1 C4 119.6(4) . . ?
O3 N1 C3 119.8(4) . . ?
C4 N1 C3 120.6(4) . . ?
C6 O1 Dy1 160.7(3) . . ?
C6 O2 Dy1 159.9(3) . 3 ?
N1 O3 Dy1 122.7(3) . 2 ?
S1 O4 Dy1 98.38(15) . . ?
S1 O5 Dy1 98.36(16) . . ?
S1 O6 Dy1 145.8(2) . 3_655 ?
O7 S1 O6 108.81(19) . . ?
O7 S1 O5 112.7(2) . . ?
O6 S1 O5 109.79(19) . . ?
O7 S1 O4 110.32(18) . . ?
O6 S1 O4 110.9(2) . . ?
O5 S1 O4 104.28(19) . . ?
O7 S1 Dy1 129.35(14) . . ?
O6 S1 Dy1 121.84(14) . . ?
O5 S1 Dy1 52.25(13) . . ?
O4 S1 Dy1 52.13(12) . . ?

loop_
_geom_bond_atom_site_label_1
_geom_bond_atom_site_label_2
_geom_bond_distance
_geom_bond_site_symmetry_2
_geom_bond_publ_flag
Dy1 O1 2.242(3) . ?
Dy1 O2 2.267(3) 3 ?
Dy1 O6 2.272(3) 3_655 ?
Dy1 O3 2.294(3) 2_545 ?
Dy1 O8 2.325(4) . ?
Dy1 O4 2.378(3) . ?
Dy1 O5 2.382(3) . ?
Dy1 S1 2.9804(12) . ?
C4 N1 1.343(6) . ?
C4 C5 1.370(6) . ?
C5 C1 1.376(6) . ?
C1 C2 1.394(6) . ?
C1 C6 1.517(6) . ?
C2 C3 1.361(6) . ?
C3 N1 1.345(6) . ?
C6 O2 1.243(6) . ?
C6 O1 1.252(6) . ?
N1 O3 1.332(5) . ?
O2 Dy1 2.267(3) 3 ?
O3 Dy1 2.294(3) 2 ?
O4 S1 1.483(3) . ?
O5 S1 1.479(3) . ?
O6 S1 1.469(3) . ?
O6 Dy1 2.272(3) 3_655 ?
O7 S1 1.461(3) . ?

loop_
_geom_hbond_atom_site_label_D
_geom_hbond_atom_site_label_H
_geom_hbond_atom_site_label_A
_geom_hbond_distance_DH
_geom_hbond_distance_HA
_geom_hbond_distance_DA
_geom_hbond_angle_DHA
_geom_hbond_site_symmetry_A
O8 H8A O7 0.98(7) 1.80(7) 2.771(5) 170(6) 4_566
O8 H8B O7 0.75(6) 2.01(6) 2.719(5) 158(7) 1_556
